data_7035547
loop_
_publ_author_name
'Turner, Zo\"e R'
'Buffet, Jean-Charles'

_publ_section_title
;
 Group 1 and 2 cyclic (alkyl)(amino)carbene complexes.
;
_journal_issue 29
_journal_name_full 'Dalton transactions (Cambridge, England : 2003)'
_journal_page_first 12985
_journal_page_last 12989
_journal_paper_doi 10.1039/c5dt02270c
_journal_volume 44
_journal_year 2015
_chemical_formula_moiety 'C39 H79 Ba N3 O Si4'
_chemical_formula_sum 'C39 H79 Ba N3 O Si4'
_chemical_formula_weight 855.75
_chemical_name_systematic
;
 ?
;
_chemical_properties_physical 'Air-sensitive, Moisture-sensitive'
_space_group_crystal_system monoclinic
_space_group_IT_number 14
_space_group_name_Hall '-P 2yn'
_space_group_name_H-M_alt 'P 1 21/n 1'
_symmetry_space_group_name_Hall '-P 2yn'
_symmetry_space_group_name_H-M 'P 1 21/n 1'
_atom_sites_solution_hydrogens geom
_audit_creation_method SHELXL-2014
_audit_update_record
;
2015-04-17 deposited with the CCDC.
2015-06-24 downloaded from the CCDC.
;
_cell_angle_alpha 90
_cell_angle_beta 98.4070(10)
_cell_angle_gamma 90
_cell_formula_units_Z 4
_cell_length_a 12.09010(10)
_cell_length_b 18.1027(2)
_cell_length_c 23.5571(2)
_cell_measurement_temperature 150(2)
_cell_volume 5100.39(8)
_computing_cell_refinement
;
CrysAlisPro, Agilent Technologies,
Version 1.171.35.21 (release 20-01-2012 CrysAlis171 .NET)
(compiled Jan 23 2012,18:06:46)
;
_computing_data_collection
;
CrysAlisPro, Agilent Technologies,
Version 1.171.35.21 (release 20-01-2012 CrysAlis171 .NET)
(compiled Jan 23 2012,18:06:46)
;
_computing_data_reduction
;
CrysAlisPro, Agilent Technologies,
Version 1.171.35.21 (release 20-01-2012 CrysAlis171 .NET)
(compiled Jan 23 2012,18:06:46)
;
_computing_molecular_graphics
;
ORTEP3 for Windows. Farrugia, L. J. J. Appl. Cryst. 1997, 30, 565.
;
_computing_structure_refinement 'SHELXL-2014 (Sheldrick, 2014)'
_computing_structure_solution
;
SUPERFLIP. Palatinus, L.; Chapuis, G. 
J. Appl. Cryst. 2007, 40, 786-790.
;
_diffrn_ambient_temperature 150(2)
_diffrn_detector_area_resol_mean 10.4102
_diffrn_measured_fraction_theta_full 1.000
_diffrn_measured_fraction_theta_max 0.989
_diffrn_measurement_device_type 'SuperNova, Dual, Cu at zero, Atlas'
_diffrn_measurement_method '\w scans'
_diffrn_radiation_monochromator mirror
_diffrn_radiation_source 'SuperNova (Cu) X-ray Source'
_diffrn_radiation_type CuK\a
_diffrn_radiation_wavelength 1.54184
_diffrn_reflns_av_R_equivalents 0.0332
_diffrn_reflns_av_unetI/netI 0.0175
_diffrn_reflns_laue_measured_fraction_full 1.000
_diffrn_reflns_laue_measured_fraction_max 0.989
_diffrn_reflns_limit_h_max 10
_diffrn_reflns_limit_h_min -15
_diffrn_reflns_limit_k_max 22
_diffrn_reflns_limit_k_min -18
_diffrn_reflns_limit_l_max 29
_diffrn_reflns_limit_l_min -28
_diffrn_reflns_number 60384
_diffrn_reflns_point_group_measured_fraction_full 1.000
_diffrn_reflns_point_group_measured_fraction_max 0.989
_diffrn_reflns_theta_full 67.684
_diffrn_reflns_theta_max 76.100
_diffrn_reflns_theta_min 3.091
_exptl_absorpt_coefficient_mu 7.157
_exptl_absorpt_correction_T_max 1.00000
_exptl_absorpt_correction_T_min 0.39565
_exptl_absorpt_correction_type multi-scan
_exptl_absorpt_process_details
;
CrysAlisPro, Agilent Technologies,
Version 1.171.35.21 (release 20-01-2012 CrysAlis171 .NET)
(compiled Jan 23 2012,18:06:46)
Empirical absorption correction using spherical harmonics,
 implemented in SCALE3 ABSPACK scaling algorithm.
;
_exptl_crystal_colour 'pale yellow'
_exptl_crystal_density_diffrn 1.114
_exptl_crystal_description shard
_exptl_crystal_F_000 1816
_exptl_crystal_size_max 0.174
_exptl_crystal_size_mid 0.077
_exptl_crystal_size_min 0.066
_platon_squeeze_details
;
Platon-Squeeze was used to account for disordered solvent
that could not be refined in a satisfactory manner. 88 
electrons per unit cell relates to two disordered pentane
molecules (from which the crystals were grown).
;
_refine_diff_density_max 0.566
_refine_diff_density_min -0.596
_refine_diff_density_rms 0.045
_refine_ls_extinction_method none
_refine_ls_goodness_of_fit_ref 1.045
_refine_ls_hydrogen_treatment constr
_refine_ls_matrix_type full
_refine_ls_number_parameters 488
_refine_ls_number_reflns 10543
_refine_ls_number_restraints 8
_refine_ls_restrained_S_all 1.057
_refine_ls_R_factor_all 0.0250
_refine_ls_R_factor_gt 0.0233
_refine_ls_shift/su_max 0.004
_refine_ls_shift/su_mean 0.000
_refine_ls_structure_factor_coef Fsqd
_refine_ls_weighting_details 'w=1/[\s^2^(Fo^2^)+(0.0303P)^2^+2.0575P] where P=(Fo^2^+2Fc^2^)/3'
_refine_ls_weighting_scheme calc
_refine_ls_wR_factor_gt 0.0587
_refine_ls_wR_factor_ref 0.0599
_reflns_Friedel_coverage 0.000
_reflns_number_gt 9928
_reflns_number_total 10543
_reflns_threshold_expression 'I > 2\s(I)'
_cod_data_source_file c5dt02270c2.cif
_cod_data_source_block 027ZRT15
_cod_depositor_comments 'Adding full bibliography for 7035544--7035548.cif.'
_cod_database_code 7035547
_shelx_space_group_comment
;
The symmetry employed for this shelxl refinement is uniquely defined
by the following loop, which should always be used as a source of
symmetry information in preference to the above space-group names.
They are only intended as comments.
;
_shelx_estimated_absorpt_t_min 0.369
_shelx_estimated_absorpt_t_max 0.649
_platon_squeeze_void_probe_radius 1.20
_shelxl_version_number 2014-3

loop_
_space_group_symop_operation_xyz
'x, y, z'
'-x+1/2, y+1/2, -z+1/2'
'-x, -y, -z'
'x-1/2, -y-1/2, z-1/2'

loop_
_atom_site_label
_atom_site_type_symbol
_atom_site_fract_x
_atom_site_fract_y
_atom_site_fract_z
_atom_site_U_iso_or_equiv
_atom_site_adp_type
_atom_site_occupancy
_atom_site_site_symmetry_order
_atom_site_calc_flag
_atom_site_refinement_flags_posn
_atom_site_refinement_flags_adp
_atom_site_refinement_flags_occupancy
_atom_site_disorder_assembly
_atom_site_disorder_group
C1 C 0.47433(13) 0.94819(10) 0.28322(7) 0.0309(3) Uani 1 1 d . . . . .
C2 C 0.39968(13) 0.99770(10) 0.24147(7) 0.0298(3) Uani 1 1 d . . . . .
C3 C 0.31747(14) 1.03479(11) 0.27729(7) 0.0344(4) Uani 1 1 d . . . . .
H3A H 0.3072 1.0876 0.2669 0.041 Uiso 1 1 calc R U . . .
H3B H 0.2437 1.0100 0.2705 0.041 Uiso 1 1 calc R U . . .
C4 C 0.36996(14) 1.02680(10) 0.34005(7) 0.0313(3) Uani 1 1 d . . . . .
C5 C 0.33762(15) 0.94838(11) 0.19361(8) 0.0361(4) Uani 1 1 d . . . . .
H5A H 0.3929 0.9187 0.1763 0.043 Uiso 1 1 calc R U . . .
H5B H 0.2882 0.9138 0.2106 0.043 Uiso 1 1 calc R U . . .
C6 C 0.26756(16) 0.99358(13) 0.14663(8) 0.0443(5) Uani 1 1 d . . . . .
H6A H 0.2311 0.9599 0.1164 0.053 Uiso 1 1 calc R U . . .
H6B H 0.2081 1.0201 0.1631 0.053 Uiso 1 1 calc R U . . .
C7 C 0.33949(18) 1.04908(15) 0.12011(9) 0.0504(5) Uani 1 1 d . . . . .
H7A H 0.2914 1.0795 0.0915 0.060 Uiso 1 1 calc R U . . .
H7B H 0.3937 1.0224 0.1000 0.060 Uiso 1 1 calc R U . . .
C8 C 0.40223(18) 1.09898(13) 0.16589(9) 0.0472(5) Uani 1 1 d . . . . .
H8A H 0.3481 1.1301 0.1828 0.057 Uiso 1 1 calc R U . . .
H8B H 0.4525 1.1321 0.1481 0.057 Uiso 1 1 calc R U . . .
C9 C 0.47130(15) 1.05361(12) 0.21340(8) 0.0376(4) Uani 1 1 d . . . . .
H9A H 0.5083 1.0876 0.2432 0.045 Uiso 1 1 calc R U . . .
H9B H 0.5305 1.0266 0.1970 0.045 Uiso 1 1 calc R U . . .
C10 C 0.28598(15) 1.00941(12) 0.38034(8) 0.0380(4) Uani 1 1 d . . . . .
H10A H 0.3259 0.9986 0.4187 0.057 Uiso 1 1 calc R U . . .
H10B H 0.2412 0.9664 0.3659 0.057 Uiso 1 1 calc R U . . .
H10C H 0.2367 1.0520 0.3824 0.057 Uiso 1 1 calc R U . . .
C11 C 0.43588(19) 1.09501(12) 0.36255(10) 0.0483(5) Uani 1 1 d . . . . .
H11A H 0.3848 1.1370 0.3630 0.072 Uiso 1 1 calc R U . . .
H11B H 0.4917 1.1064 0.3376 0.072 Uiso 1 1 calc R U . . .
H11C H 0.4737 1.0855 0.4016 0.072 Uiso 1 1 calc R U . . .
C12 C 0.49504(15) 0.91938(11) 0.38515(7) 0.0357(4) Uani 1 1 d . . . . .
C13 C 0.59533(16) 0.93940(14) 0.41960(8) 0.0457(5) Uani 1 1 d . . . . .
C14 C 0.6299(2) 0.89589(17) 0.46799(9) 0.0576(7) Uani 1 1 d . . . . .
H14 H 0.6972 0.9083 0.4922 0.069 Uiso 1 1 calc R U . . .
C15 C 0.5699(3) 0.83610(16) 0.48147(10) 0.0653(8) Uani 1 1 d . . . . .
H15 H 0.5952 0.8079 0.5148 0.078 Uiso 1 1 calc R U . . .
C16 C 0.4721(3) 0.81664(14) 0.44644(10) 0.0615(7) Uani 1 1 d . . . . .
H16 H 0.4310 0.7748 0.4560 0.074 Uiso 1 1 calc R U . . .
C17 C 0.4329(2) 0.85741(11) 0.39748(9) 0.0442(5) Uani 1 1 d . . . . .
C18 C 0.66992(17) 1.00285(19) 0.40650(9) 0.0639(8) Uani 1 1 d . . . . .
H18 H 0.6328 1.0286 0.3712 0.077 Uiso 1 1 calc R U . . .
C19 C 0.6886(3) 1.0591(2) 0.45546(11) 0.0862(11) Uani 1 1 d . . . . .
H19A H 0.6165 1.0726 0.4668 0.129 Uiso 1 1 calc R U . . .
H19B H 0.7246 1.1033 0.4426 0.129 Uiso 1 1 calc R U . . .
H19C H 0.7366 1.0373 0.4883 0.129 Uiso 1 1 calc R U . . .
C20 C 0.7838(2) 0.9730(3) 0.39445(14) 0.1227(19) Uani 1 1 d . . . . .
H20A H 0.8237 0.9505 0.4294 0.184 Uiso 1 1 calc R U . . .
H20B H 0.8284 1.0138 0.3824 0.184 Uiso 1 1 calc R U . . .
H20C H 0.7717 0.9358 0.3639 0.184 Uiso 1 1 calc R U . . .
C21 C 0.3291(2) 0.83035(12) 0.35852(9) 0.0483(5) Uani 1 1 d . . . . .
H21 H 0.3024 0.8716 0.3318 0.058 Uiso 1 1 calc R U . . .
C22 C 0.2334(3) 0.80968(16) 0.39130(12) 0.0665(7) Uani 1 1 d . . . . .
H22A H 0.2545 0.7661 0.4151 0.100 Uiso 1 1 calc R U . . .
H22B H 0.1663 0.7987 0.3640 0.100 Uiso 1 1 calc R U . . .
H22C H 0.2181 0.8510 0.4159 0.100 Uiso 1 1 calc R U . . .
C23 C 0.3592(3) 0.76546(16) 0.32220(13) 0.0727(8) Uani 1 1 d . . . . .
H23A H 0.4181 0.7806 0.3001 0.109 Uiso 1 1 calc R U . . .
H23B H 0.2929 0.7501 0.2958 0.109 Uiso 1 1 calc R U . . .
H23C H 0.3859 0.7241 0.3473 0.109 Uiso 1 1 calc R U . . .
C24 C 0.77770(16) 1.01508(12) 0.24856(10) 0.0453(5) Uani 1 1 d . . . . .
H24A H 0.7313 1.0261 0.2118 0.068 Uiso 1 1 calc R U . . .
H24B H 0.8089 1.0611 0.2661 0.068 Uiso 1 1 calc R U . . .
H24C H 0.7318 0.9911 0.2743 0.068 Uiso 1 1 calc R U . . .
C25 C 0.99968(18) 0.94922(15) 0.30369(12) 0.0589(6) Uani 1 1 d . . . . .
H25A H 0.9681 0.9220 0.3335 0.088 Uiso 1 1 calc R U . . .
H25B H 1.0171 0.9998 0.3168 0.088 Uiso 1 1 calc R U . . .
H25C H 1.0682 0.9247 0.2960 0.088 Uiso 1 1 calc R U . . .
C26 C 0.9675(2) 1.00048(15) 0.18173(13) 0.0620(7) Uani 1 1 d . . . . .
H26A H 1.0295 0.9701 0.1725 0.093 Uiso 1 1 calc R U . . .
H26B H 0.9964 1.0479 0.1975 0.093 Uiso 1 1 calc R U . . .
H26C H 0.9142 1.0091 0.1468 0.093 Uiso 1 1 calc R U . . .
C27 C 1.0377(2) 0.76623(15) 0.23631(15) 0.0710(8) Uani 1 1 d . . . . .
H27A H 1.0935 0.8057 0.2384 0.106 Uiso 1 1 calc R U . . .
H27B H 1.0672 0.7216 0.2204 0.106 Uiso 1 1 calc R U . . .
H27C H 1.0205 0.7557 0.2749 0.106 Uiso 1 1 calc R U . . .
C28 C 0.80674(18) 0.71516(12) 0.17981(11) 0.0518(5) Uani 1 1 d . . . . .
H28A H 0.7861 0.7018 0.2172 0.078 Uiso 1 1 calc R U . . .
H28B H 0.8432 0.6730 0.1641 0.078 Uiso 1 1 calc R U . . .
H28C H 0.7394 0.7287 0.1535 0.078 Uiso 1 1 calc R U . . .
C29 C 0.9504(2) 0.81205(18) 0.11675(13) 0.0689(7) Uani 1 1 d . . . . .
H29A H 0.8880 0.8334 0.0906 0.103 Uiso 1 1 calc R U . . .
H29B H 0.9722 0.7649 0.1012 0.103 Uiso 1 1 calc R U . . .
H29C H 1.0141 0.8461 0.1207 0.103 Uiso 1 1 calc R U . . .
C30 C 0.64797(18) 0.93902(11) 0.09046(9) 0.0427(4) Uani 1 1 d . . . . .
H30A H 0.6037 0.9722 0.1111 0.064 Uiso 1 1 calc R U . . .
H30B H 0.6706 0.9651 0.0576 0.064 Uiso 1 1 calc R U . . .
H30C H 0.7147 0.9230 0.1162 0.064 Uiso 1 1 calc R U . . .
C31 C 0.4361(2) 0.89193(14) 0.01531(10) 0.0619(7) Uani 1 1 d . . . . .
H31A H 0.3895 0.8504 -0.0005 0.093 Uiso 1 1 calc R U . . .
H31B H 0.4612 0.9199 -0.0161 0.093 Uiso 1 1 calc R U . . .
H31C H 0.3925 0.9243 0.0370 0.093 Uiso 1 1 calc R U . . .
C32 C 0.6450(2) 0.80217(15) 0.01713(10) 0.0607(6) Uani 1 1 d . . . . .
H32A H 0.7099 0.7798 0.0407 0.091 Uiso 1 1 calc R U . . .
H32B H 0.6705 0.8355 -0.0111 0.091 Uiso 1 1 calc R U . . .
H32C H 0.5983 0.7632 -0.0029 0.091 Uiso 1 1 calc R U . . .
C33 C 0.4584(3) 0.66350(16) 0.06278(14) 0.0819(10) Uani 1 1 d . . . . .
H33A H 0.4384 0.6855 0.0247 0.123 Uiso 1 1 calc R U . . .
H33B H 0.4089 0.6216 0.0669 0.123 Uiso 1 1 calc R U . . .
H33C H 0.5361 0.6463 0.0673 0.123 Uiso 1 1 calc R U . . .
C34 C 0.2912(2) 0.75997(17) 0.10850(17) 0.0807(10) Uani 1 1 d . . . . .
H34A H 0.2748 0.7892 0.1413 0.121 Uiso 1 1 calc R U . . .
H34B H 0.2457 0.7149 0.1053 0.121 Uiso 1 1 calc R U . . .
H34C H 0.2736 0.7891 0.0733 0.121 Uiso 1 1 calc R U . . .
C35 C 0.4686(2) 0.68376(15) 0.18921(11) 0.0604(6) Uani 1 1 d . . . . .
H35A H 0.5463 0.6666 0.1961 0.091 Uiso 1 1 calc R U . . .
H35B H 0.4182 0.6412 0.1878 0.091 Uiso 1 1 calc R U . . .
H35C H 0.4549 0.7169 0.2203 0.091 Uiso 1 1 calc R U . . .
N1 N 0.45114(11) 0.96278(8) 0.33471(6) 0.0296(3) Uani 1 1 d . . . . .
N2 N 0.84186(12) 0.86838(9) 0.21531(7) 0.0351(3) Uani 1 1 d . . . . .
N3 N 0.52892(12) 0.80771(9) 0.12120(6) 0.0329(3) Uani 1 1 d . . . . .
Si1 Si 0.89516(4) 0.95140(3) 0.23606(2) 0.03777(11) Uani 1 1 d . . . . .
Si2 Si 0.90634(4) 0.79637(3) 0.18876(3) 0.04219(12) Uani 1 1 d . . . . .
Si3 Si 0.56126(5) 0.85580(3) 0.06437(2) 0.03656(11) Uani 1 1 d . . . . .
Si4 Si 0.44293(4) 0.73450(3) 0.11919(2) 0.03922(11) Uani 1 1 d . . . . .
Ba1 Ba 0.63059(2) 0.84894(2) 0.22120(2) 0.02675(4) Uani 1 1 d . . . . .
O1 O 0.69230(17) 0.75805(9) 0.31295(7) 0.0597(4) Uani 1 1 d D . . . .
C36A C 0.7623(5) 0.7935(3) 0.35360(18) 0.0579(14) Uani 0.510(5) 1 d D . P A 1
H36A H 0.7185 0.8235 0.3775 0.070 Uiso 0.510(5) 1 calc R U P A 1
H36B H 0.8109 0.8272 0.3352 0.070 Uiso 0.510(5) 1 calc R U P A 1
C37A C 0.8357(8) 0.7375(5) 0.3922(3) 0.0534(19) Uani 0.510(5) 1 d D . P A 1
H37A H 0.8924 0.7129 0.3723 0.064 Uiso 0.510(5) 1 calc R U P A 1
H37B H 0.8711 0.7591 0.4290 0.064 Uiso 0.510(5) 1 calc R U P A 1
C38A C 0.7358(5) 0.6878(5) 0.3985(3) 0.099(3) Uani 0.510(5) 1 d D . P A 1
H38A H 0.7509 0.6355 0.3900 0.119 Uiso 0.510(5) 1 calc R U P A 1
H38B H 0.7139 0.6915 0.4373 0.119 Uiso 0.510(5) 1 calc R U P A 1
C39A C 0.6483(4) 0.7217(4) 0.3529(2) 0.0641(17) Uani 0.510(5) 1 d D . P A 1
H39A H 0.5995 0.6820 0.3345 0.077 Uiso 0.510(5) 1 calc R U P A 1
H39B H 0.6011 0.7559 0.3717 0.077 Uiso 0.510(5) 1 calc R U P A 1
C36B C 0.8262(4) 0.7443(4) 0.3291(2) 0.0687(18) Uani 0.490(5) 1 d D . P A 2
H36C H 0.8535 0.7038 0.3066 0.082 Uiso 0.490(5) 1 calc R U P A 2
H36D H 0.8705 0.7897 0.3258 0.082 Uiso 0.490(5) 1 calc R U P A 2
C37B C 0.8218(12) 0.7238(8) 0.3883(5) 0.130(6) Uani 0.490(5) 1 d D . P A 2
H37C H 0.8951 0.7189 0.4130 0.156 Uiso 0.490(5) 1 calc R U P A 2
H37D H 0.7664 0.7508 0.4074 0.156 Uiso 0.490(5) 1 calc R U P A 2
C38B C 0.7845(5) 0.6637(3) 0.3602(2) 0.0527(14) Uani 0.490(5) 1 d D . P A 2
H38C H 0.7814 0.6220 0.3871 0.063 Uiso 0.490(5) 1 calc R U P A 2
H38D H 0.8340 0.6499 0.3319 0.063 Uiso 0.490(5) 1 calc R U P A 2
C39B C 0.6686(4) 0.6824(2) 0.3302(2) 0.0416(10) Uani 0.490(5) 1 d D . P A 2
H39C H 0.6451 0.6499 0.2968 0.050 Uiso 0.490(5) 1 calc R U P A 2
H39D H 0.6120 0.6809 0.3566 0.050 Uiso 0.490(5) 1 calc R U P A 2

loop_
_atom_site_aniso_label
_atom_site_aniso_U_11
_atom_site_aniso_U_22
_atom_site_aniso_U_33
_atom_site_aniso_U_23
_atom_site_aniso_U_13
_atom_site_aniso_U_12
C1 0.0214(7) 0.0440(9) 0.0270(8) -0.0030(7) 0.0023(6) -0.0022(7)
C2 0.0215(7) 0.0425(9) 0.0253(8) 0.0011(7) 0.0034(6) 0.0003(7)
C3 0.0265(8) 0.0479(10) 0.0294(8) 0.0054(7) 0.0063(7) 0.0064(7)
C4 0.0263(8) 0.0387(9) 0.0293(8) -0.0017(7) 0.0054(6) 0.0036(7)
C5 0.0270(8) 0.0504(11) 0.0297(9) -0.0015(8) 0.0000(7) -0.0035(7)
C6 0.0289(9) 0.0693(14) 0.0323(9) 0.0026(9) -0.0039(7) -0.0020(9)
C7 0.0382(10) 0.0814(16) 0.0305(9) 0.0135(10) 0.0015(8) 0.0012(10)
C8 0.0401(10) 0.0599(13) 0.0424(11) 0.0180(10) 0.0081(9) -0.0043(9)
C9 0.0262(8) 0.0529(11) 0.0336(9) 0.0044(8) 0.0045(7) -0.0056(8)
C10 0.0327(9) 0.0518(11) 0.0310(9) 0.0006(8) 0.0099(7) 0.0069(8)
C11 0.0485(12) 0.0466(11) 0.0502(12) -0.0120(9) 0.0084(9) -0.0062(9)
C12 0.0339(9) 0.0500(11) 0.0224(8) -0.0024(7) 0.0014(7) 0.0136(8)
C13 0.0317(9) 0.0782(15) 0.0263(9) -0.0050(9) 0.0013(7) 0.0131(9)
C14 0.0486(12) 0.0925(19) 0.0277(10) -0.0046(11) -0.0078(9) 0.0279(13)
C15 0.090(2) 0.0687(16) 0.0313(11) 0.0048(10) -0.0099(12) 0.0357(15)
C16 0.095(2) 0.0468(13) 0.0380(11) 0.0066(10) -0.0051(12) 0.0142(13)
C17 0.0572(13) 0.0432(11) 0.0299(9) 0.0001(8) -0.0007(9) 0.0105(9)
C18 0.0275(10) 0.132(2) 0.0302(10) 0.0041(12) -0.0009(8) -0.0109(12)
C19 0.0754(19) 0.138(3) 0.0396(13) 0.0010(16) -0.0086(12) -0.056(2)
C20 0.0306(13) 0.285(6) 0.0530(16) 0.027(3) 0.0068(12) 0.019(2)
C21 0.0629(14) 0.0421(11) 0.0377(10) 0.0036(9) 0.0006(10) -0.0046(10)
C22 0.0800(19) 0.0664(16) 0.0529(14) 0.0134(12) 0.0098(13) -0.0183(14)
C23 0.088(2) 0.0581(16) 0.0690(17) -0.0193(13) 0.0012(15) -0.0067(14)
C24 0.0273(9) 0.0506(12) 0.0572(13) -0.0148(10) 0.0036(8) 0.0010(8)
C25 0.0301(10) 0.0661(15) 0.0739(16) -0.0175(12) -0.0138(10) 0.0017(10)
C26 0.0452(13) 0.0567(14) 0.0905(19) -0.0009(13) 0.0312(13) -0.0081(10)
C27 0.0409(12) 0.0556(14) 0.107(2) -0.0193(14) -0.0218(13) 0.0159(11)
C28 0.0387(11) 0.0436(11) 0.0698(15) -0.0120(10) -0.0033(10) 0.0062(9)
C29 0.0526(14) 0.0837(19) 0.0750(18) -0.0186(15) 0.0251(13) 0.0077(13)
C30 0.0463(11) 0.0429(10) 0.0374(10) 0.0065(8) 0.0007(8) -0.0039(8)
C31 0.0777(17) 0.0542(13) 0.0432(12) 0.0034(10) -0.0273(12) 0.0001(12)
C32 0.0863(19) 0.0586(14) 0.0425(12) -0.0008(10) 0.0268(12) 0.0002(13)
C33 0.117(3) 0.0628(17) 0.0712(19) -0.0275(14) 0.0306(19) -0.0353(17)
C34 0.0363(12) 0.0753(19) 0.124(3) 0.0131(18) -0.0101(14) -0.0173(12)
C35 0.0654(16) 0.0631(15) 0.0515(13) 0.0138(11) 0.0046(11) -0.0159(12)
N1 0.0229(6) 0.0416(8) 0.0240(7) -0.0016(6) 0.0021(5) 0.0035(6)
N2 0.0233(7) 0.0421(8) 0.0391(8) -0.0013(7) 0.0015(6) 0.0028(6)
N3 0.0303(7) 0.0382(8) 0.0288(7) -0.0003(6) -0.0001(6) -0.0004(6)
Si1 0.0197(2) 0.0427(3) 0.0504(3) -0.0048(2) 0.0036(2) -0.00067(18)
Si2 0.0263(2) 0.0448(3) 0.0539(3) -0.0066(2) 0.0004(2) 0.0069(2)
Si3 0.0442(3) 0.0392(3) 0.0242(2) 0.00123(18) -0.0021(2) 0.0007(2)
Si4 0.0371(3) 0.0421(3) 0.0364(3) -0.0024(2) -0.0011(2) -0.0071(2)
Ba1 0.02179(5) 0.03464(6) 0.02321(5) 0.00017(3) 0.00127(3) 0.00030(3)
O1 0.0892(13) 0.0509(9) 0.0358(8) 0.0122(7) -0.0015(8) 0.0053(8)
C36A 0.092(4) 0.044(2) 0.035(2) -0.0017(17) 0.001(2) -0.015(2)
C37A 0.080(5) 0.047(3) 0.028(3) -0.008(2) -0.009(3) 0.012(3)
C38A 0.054(3) 0.170(8) 0.075(4) 0.072(5) 0.011(3) 0.027(4)
C39A 0.046(3) 0.101(5) 0.046(3) 0.029(3) 0.006(2) 0.015(3)
C36B 0.037(2) 0.108(5) 0.060(3) 0.039(3) 0.003(2) 0.016(3)
C37B 0.087(7) 0.145(12) 0.134(10) 0.068(8) -0.060(7) -0.036(7)
C38B 0.063(3) 0.039(2) 0.050(3) -0.0015(19) -0.013(2) 0.014(2)
C39B 0.045(2) 0.038(2) 0.039(2) 0.0101(18) 0.0009(19) 0.0003(18)

loop_
_atom_type_symbol
_atom_type_description
_atom_type_scat_dispersion_real
_atom_type_scat_dispersion_imag
_atom_type_scat_source
C C 0.0181 0.0091 'International Tables Vol C Tables 4.2.6.8 and 6.1.1.4'
H H 0.0000 0.0000 'International Tables Vol C Tables 4.2.6.8 and 6.1.1.4'
N N 0.0311 0.0180 'International Tables Vol C Tables 4.2.6.8 and 6.1.1.4'
Si Si 0.2541 0.3302 'International Tables Vol C Tables 4.2.6.8 and 6.1.1.4'
Ba Ba -1.0456 8.4617 'International Tables Vol C Tables 4.2.6.8 and 6.1.1.4'
O O 0.0492 0.0322 'International Tables Vol C Tables 4.2.6.8 and 6.1.1.4'

loop_
_geom_angle_atom_site_label_1
_geom_angle_atom_site_label_2
_geom_angle_atom_site_label_3
_geom_angle
N1 C1 C2 106.97(14)
N1 C1 Ba1 140.81(12)
C2 C1 Ba1 112.21(10)
C1 C2 C9 110.23(14)
C1 C2 C5 108.04(15)
C9 C2 C5 108.04(14)
C1 C2 C3 105.67(13)
C9 C2 C3 113.24(16)
C5 C2 C3 111.51(14)
C4 C3 C2 106.10(14)
C10 C4 C11 108.30(16)
C10 C4 C3 113.75(15)
C11 C4 C3 112.48(17)
C10 C4 N1 112.83(15)
C11 C4 N1 109.41(15)
C3 C4 N1 99.91(13)
C6 C5 C2 112.20(17)
C7 C6 C5 111.17(16)
C6 C7 C8 110.90(17)
C7 C8 C9 111.17(19)
C8 C9 C2 112.62(15)
C17 C12 C13 121.96(18)
C17 C12 N1 117.21(16)
C13 C12 N1 120.83(19)
C14 C13 C12 117.1(2)
C14 C13 C18 118.4(2)
C12 C13 C18 124.43(19)
C15 C14 C13 122.0(2)
C14 C15 C16 120.0(2)
C15 C16 C17 121.1(3)
C16 C17 C12 117.9(2)
C16 C17 C21 118.6(2)
C12 C17 C21 123.42(18)
C13 C18 C19 112.09(19)
C13 C18 C20 110.2(3)
C19 C18 C20 109.5(3)
C17 C21 C23 110.0(2)
C17 C21 C22 113.1(2)
C23 C21 C22 110.7(2)
C1 N1 C12 122.94(15)
C1 N1 C4 116.97(14)
C12 N1 C4 120.04(13)
Si1 N2 Si2 128.43(9)
Si1 N2 Ba1 116.32(8)
Si2 N2 Ba1 115.21(8)
Si4 N3 Si3 126.71(9)
Si4 N3 Ba1 117.38(7)
Si3 N3 Ba1 115.85(7)
N2 Si1 C26 114.99(11)
N2 Si1 C25 114.13(10)
C26 Si1 C25 105.37(13)
N2 Si1 C24 109.08(8)
C26 Si1 C24 104.70(11)
C25 Si1 C24 107.95(10)
N2 Si1 Ba1 39.46(5)
C26 Si1 Ba1 131.37(9)
C25 Si1 Ba1 122.53(9)
C24 Si1 Ba1 70.00(7)
N2 Si2 C29 115.29(11)
N2 Si2 C27 113.48(11)
C29 Si2 C27 104.82(14)
N2 Si2 C28 108.72(9)
C29 Si2 C28 106.11(13)
C27 Si2 C28 107.96(12)
C29 Si2 Ba1 122.62(9)
C27 Si2 Ba1 131.77(11)
C28 Si2 Ba1 68.93(7)
N3 Si3 C32 114.20(10)
N3 Si3 C31 114.03(11)
C32 Si3 C31 105.67(13)
N3 Si3 C30 109.59(8)
C32 Si3 C30 106.46(12)
C31 Si3 C30 106.33(10)
C32 Si3 Ba1 120.99(9)
C31 Si3 Ba1 132.45(9)
C30 Si3 Ba1 70.41(6)
N3 Si4 C34 113.55(11)
N3 Si4 C35 109.85(10)
C34 Si4 C35 105.80(15)
N3 Si4 C33 115.73(11)
C34 Si4 C33 105.69(17)
C35 Si4 C33 105.46(15)
C34 Si4 Ba1 116.51(11)
C35 Si4 Ba1 72.24(8)
C33 Si4 Ba1 136.85(12)
N3 Ba1 N2 109.15(5)
N3 Ba1 O1 125.57(5)
N2 Ba1 O1 88.11(6)
N3 Ba1 C1 110.54(5)
N2 Ba1 C1 127.82(5)
O1 Ba1 C1 95.18(5)
N3 Ba1 Si2 93.48(3)
N2 Ba1 Si2 24.67(4)
O1 Ba1 Si2 81.75(4)
C1 Ba1 Si2 151.79(3)
N3 Ba1 Si3 24.49(3)
N2 Ba1 Si3 91.34(4)
O1 Ba1 Si3 144.37(4)
C1 Ba1 Si3 112.78(3)
Si2 Ba1 Si3 83.072(13)
N3 Ba1 Si1 121.41(3)
N2 Ba1 Si1 24.22(4)
O1 Ba1 Si1 95.48(4)
C1 Ba1 Si1 104.07(3)
Si2 Ba1 Si1 48.878(12)
Si3 Ba1 Si1 98.431(13)
N3 Ba1 Si4 23.85(3)
N2 Ba1 Si4 123.79(4)
O1 Ba1 Si4 104.35(4)
C1 Ba1 Si4 105.75(3)
Si2 Ba1 Si4 102.155(13)
Si3 Ba1 Si4 48.330(12)
Si1 Ba1 Si4 142.204(13)
C39A O1 C36A 90.4(4)
C39B O1 C36B 91.2(3)
C39A O1 Ba1 140.5(2)
C36A O1 Ba1 110.3(2)
C39B O1 Ba1 137.6(2)
C36B O1 Ba1 115.1(2)
O1 C36A C37A 110.6(4)
C38A C37A C36A 92.8(5)
C39A C38A C37A 99.8(5)
O1 C39A C38A 113.1(4)
C37B C36B O1 95.1(7)
C38B C37B C36B 77.7(8)
C37B C38B C39B 106.0(7)
O1 C39B C38B 97.6(3)

loop_
_geom_bond_atom_site_label_1
_geom_bond_atom_site_label_2
_geom_bond_distance
C1 N1 1.311(2)
C1 C2 1.525(2)
C1 Ba1 3.1209(17)
C2 C9 1.542(2)
C2 C5 1.544(2)
C2 C3 1.548(2)
C3 C4 1.528(2)
C4 C10 1.521(2)
C4 C11 1.522(3)
C4 N1 1.536(2)
C5 C6 1.529(3)
C6 C7 1.522(3)
C7 C8 1.522(3)
C8 C9 1.533(3)
C12 C17 1.404(3)
C12 C13 1.405(3)
C12 N1 1.458(2)
C13 C14 1.398(3)
C13 C18 1.520(4)
C14 C15 1.366(4)
C15 C16 1.385(4)
C16 C17 1.393(3)
C17 C21 1.523(3)
C18 C19 1.530(4)
C18 C20 1.544(4)
C21 C23 1.528(3)
C21 C22 1.529(4)
C24 Si1 1.885(2)
C25 Si1 1.883(2)
C26 Si1 1.876(2)
C27 Si2 1.885(2)
C28 Si2 1.892(2)
C29 Si2 1.873(3)
C30 Si3 1.886(2)
C31 Si3 1.882(2)
C32 Si3 1.880(2)
C33 Si4 1.878(3)
C34 Si4 1.872(3)
C35 Si4 1.874(2)
N2 Si1 1.6794(17)
N2 Si2 1.6855(16)
N2 Ba1 2.6021(15)
N3 Si4 1.6808(16)
N3 Si3 1.6898(16)
N3 Ba1 2.6021(15)
Si1 Ba1 3.6697(5)
Si2 Ba1 3.6535(5)
Si3 Ba1 3.6688(5)
Si4 Ba1 3.6904(5)
Ba1 O1 2.7321(15)
O1 C39A 1.323(5)
O1 C36A 1.344(5)
O1 C39B 1.469(4)
O1 C36B 1.627(5)
C36A C37A 1.551(9)
C37A C38A 1.530(13)
C38A C39A 1.522(6)
C36B C37B 1.451(13)
C37B C38B 1.317(15)
C38B C39B 1.513(6)

loop_
_geom_torsion_atom_site_label_1
_geom_torsion_atom_site_label_2
_geom_torsion_atom_site_label_3
_geom_torsion_atom_site_label_4
_geom_torsion
N1 C1 C2 C9 114.56(16)
Ba1 C1 C2 C9 -64.80(16)
N1 C1 C2 C5 -127.59(15)
Ba1 C1 C2 C5 53.05(14)
N1 C1 C2 C3 -8.13(19)
Ba1 C1 C2 C3 172.51(11)
C1 C2 C3 C4 18.47(19)
C9 C2 C3 C4 -102.28(17)
C5 C2 C3 C4 135.61(16)
C2 C3 C4 C10 -140.57(16)
C2 C3 C4 C11 95.84(18)
C2 C3 C4 N1 -20.09(17)
C1 C2 C5 C6 -175.25(14)
C9 C2 C5 C6 -56.01(19)
C3 C2 C5 C6 69.05(19)
C2 C5 C6 C7 57.5(2)
C5 C6 C7 C8 -55.8(3)
C6 C7 C8 C9 55.0(2)
C7 C8 C9 C2 -56.3(2)
C1 C2 C9 C8 173.37(17)
C5 C2 C9 C8 55.5(2)
C3 C2 C9 C8 -68.5(2)
C17 C12 C13 C14 -1.6(3)
N1 C12 C13 C14 178.37(17)
C17 C12 C13 C18 176.0(2)
N1 C12 C13 C18 -4.0(3)
C12 C13 C14 C15 0.4(3)
C18 C13 C14 C15 -177.4(2)
C13 C14 C15 C16 0.6(4)
C14 C15 C16 C17 -0.4(4)
C15 C16 C17 C12 -0.8(4)
C15 C16 C17 C21 176.0(2)
C13 C12 C17 C16 1.8(3)
N1 C12 C17 C16 -178.18(19)
C13 C12 C17 C21 -174.79(19)
N1 C12 C17 C21 5.3(3)
C14 C13 C18 C19 -59.6(3)
C12 C13 C18 C19 122.8(3)
C14 C13 C18 C20 62.6(3)
C12 C13 C18 C20 -115.0(2)
C16 C17 C21 C23 -76.9(3)
C12 C17 C21 C23 99.7(3)
C16 C17 C21 C22 47.5(3)
C12 C17 C21 C22 -135.9(2)
C2 C1 N1 C12 171.58(15)
Ba1 C1 N1 C12 -9.4(3)
C2 C1 N1 C4 -5.8(2)
Ba1 C1 N1 C4 173.24(13)
C17 C12 N1 C1 -88.1(2)
C13 C12 N1 C1 92.0(2)
C17 C12 N1 C4 89.2(2)
C13 C12 N1 C4 -90.7(2)
C10 C4 N1 C1 138.20(16)
C11 C4 N1 C1 -101.17(18)
C3 C4 N1 C1 17.06(19)
C10 C4 N1 C12 -39.3(2)
C11 C4 N1 C12 81.4(2)
C3 C4 N1 C12 -160.41(15)
Si2 N2 Si1 C26 52.07(17)
Ba1 N2 Si1 C26 -125.52(11)
Si2 N2 Si1 C25 -69.89(16)
Ba1 N2 Si1 C25 112.52(11)
Si2 N2 Si1 C24 169.30(13)
Ba1 N2 Si1 C24 -8.30(12)
Si2 N2 Si1 Ba1 177.60(18)
Si1 N2 Si2 C29 -66.24(17)
Ba1 N2 Si2 C29 111.38(12)
Si1 N2 Si2 C27 54.67(18)
Ba1 N2 Si2 C27 -127.71(13)
Si1 N2 Si2 C28 174.81(13)
Ba1 N2 Si2 C28 -7.57(12)
Si1 N2 Si2 Ba1 -177.62(18)
Si4 N3 Si3 C32 -67.13(16)
Ba1 N3 Si3 C32 110.03(12)
Si4 N3 Si3 C31 54.51(15)
Ba1 N3 Si3 C31 -128.33(10)
Si4 N3 Si3 C30 173.55(11)
Ba1 N3 Si3 C30 -9.29(11)
Si4 N3 Si3 Ba1 -177.17(17)
Si3 N3 Si4 C34 -79.28(18)
Ba1 N3 Si4 C34 103.59(15)
Si3 N3 Si4 C35 162.48(13)
Ba1 N3 Si4 C35 -14.65(13)
Si3 N3 Si4 C33 43.24(19)
Ba1 N3 Si4 C33 -133.89(15)
Si3 N3 Si4 Ba1 177.13(17)
C39A O1 C36A C37A 58.4(6)
C39B O1 C36A C37A 25.0(6)
C36B O1 C36A C37A -49.2(5)
Ba1 O1 C36A C37A -156.0(4)
O1 C36A C37A C38A -45.8(6)
C36A C37A C38A C39A 11.4(6)
C36A O1 C39A C38A -48.2(7)
C39B O1 C39A C38A 77.7(7)
C36B O1 C39A C38A 4.0(8)
Ba1 O1 C39A C38A -171.8(5)
C37A C38A C39A O1 23.0(9)
C39A O1 C36B C37B -19.7(8)
C36A O1 C36B C37B 59.9(7)
C39B O1 C36B C37B -57.0(7)
Ba1 O1 C36B C37B 157.4(6)
O1 C36B C37B C38B 76.4(7)
C36B C37B C38B C39B -72.2(8)
C39A O1 C39B C38B -99.2(5)
C36A O1 C39B C38B -38.4(5)
C36B O1 C39B C38B 12.3(4)
Ba1 O1 C39B C38B 143.0(3)
C37B C38B C39B O1 39.6(8)

loop_
_platon_squeeze_void_nr
_platon_squeeze_void_average_x
_platon_squeeze_void_average_y
_platon_squeeze_void_average_z
_platon_squeeze_void_volume
_platon_squeeze_void_count_electrons
_platon_squeeze_void_content
1 0.000 0.000 0.000 188 43 ' '
2 0.000 0.000 0.500 73 1 ' '
3 0.500 0.500 0.500 188 43 ' '
4 0.500 0.500 0.000 73 1 ' '
